data_7122872
loop_
_publ_author_name
'Kyri, Andreas Wolfgang'
'Gleim, Florian'
'Becker, David'
'Schnakenburg, Gregor'
'Espinosa Ferao, Arturo'
'Streubel, Rainer'

_publ_section_title
;
 Synthesis of free and ligated 1,2-thiaphosphetanes -- expanding the pool
 of strained P-ligands
;
_journal_name_full 'Chemical Communications'
_journal_paper_doi 10.1039/C8CC09892A
_journal_year 2019
_chemical_formula_moiety 'C27 H21 Cr O5 P S'
_chemical_formula_sum 'C27 H21 Cr O5 P S'
_chemical_formula_weight 540.47
_chemical_name_systematic DB-14
_space_group_crystal_system monoclinic
_space_group_IT_number 14
_space_group_name_Hall '-P 2yn'
_space_group_name_H-M_alt 'P 1 21/n 1'
_symmetry_space_group_name_Hall '-P 2yn'
_symmetry_space_group_name_H-M 'P 1 21/n 1'
_atom_sites_solution_hydrogens geom
_atom_sites_solution_primary dual
_audit_creation_date 2018-03-14
_audit_creation_method
;
Olex2 1.2
(compiled 2017.03.02 svn.r3394 for OlexSys, GUI svn.r5324)
;
_audit_update_record
;
2018-12-06 deposited with the CCDC.
2019-01-08 downloaded from the CCDC.
;
_cell_angle_alpha 90
_cell_angle_beta 102.337(2)
_cell_angle_gamma 90
_cell_formula_units_Z 4
_cell_length_a 11.9943(5)
_cell_length_b 13.8498(5)
_cell_length_c 15.1345(7)
_cell_measurement_reflns_used 9626
_cell_measurement_temperature 100
_cell_measurement_theta_max 30.57
_cell_measurement_theta_min 2.28
_cell_volume 2456.07(18)
_computing_cell_refinement 'SAINT v8.34A (Bruker, 2013)'
_computing_data_reduction 'SAINT v8.34A (Bruker, 2013)'
_computing_molecular_graphics 'Olex2 (Dolomanov et al., 2009)'
_computing_publication_material 'Olex2 (Dolomanov et al., 2009)'
_computing_structure_refinement 'XL (Sheldrick, 2008)'
_computing_structure_solution 'XT (Sheldrick, 2015)'
_diffrn_ambient_temperature 100
_diffrn_detector_area_resol_mean 8
_diffrn_measured_fraction_theta_full 0.997
_diffrn_measured_fraction_theta_max 0.997
_diffrn_measurement_device_type 'Bruker X8-KappaApexII'
_diffrn_measurement_method 'fine slicing \w and \f scans'
_diffrn_radiation_monochromator graphite
_diffrn_radiation_type MoK\a
_diffrn_radiation_wavelength 0.71073
_diffrn_reflns_av_R_equivalents 0.0597
_diffrn_reflns_av_unetI/netI 0.0382
_diffrn_reflns_Laue_measured_fraction_full 0.997
_diffrn_reflns_Laue_measured_fraction_max 0.997
_diffrn_reflns_limit_h_max 15
_diffrn_reflns_limit_h_min -15
_diffrn_reflns_limit_k_max 18
_diffrn_reflns_limit_k_min -18
_diffrn_reflns_limit_l_max 17
_diffrn_reflns_limit_l_min -19
_diffrn_reflns_number 46113
_diffrn_reflns_point_group_measured_fraction_full 0.997
_diffrn_reflns_point_group_measured_fraction_max 0.997
_diffrn_reflns_theta_full 25.242
_diffrn_reflns_theta_max 27.998
_diffrn_reflns_theta_min 2.015
_diffrn_source 'sealed tube'
_diffrn_standards_number 0
_exptl_absorpt_coefficient_mu 0.653
_exptl_absorpt_correction_T_max 0.7461
_exptl_absorpt_correction_T_min 0.6459
_exptl_absorpt_correction_type empirical
_exptl_absorpt_process_details
'SADABS-2014/5 (Bruker,2014/5) was used for absorption correction. wR2(int) was 0.1242 before and 0.0651 after correction. The Ratio of minimum to maximum transmission is 0.8657. The \l/2 correction factor is 0.00150.'
_exptl_crystal_colour 'clear light yellow'
_exptl_crystal_colour_lustre clear
_exptl_crystal_colour_modifier light
_exptl_crystal_colour_primary yellow
_exptl_crystal_density_diffrn 1.462
_exptl_crystal_description plate
_exptl_crystal_F_000 1112
_exptl_crystal_size_max 0.18
_exptl_crystal_size_mid 0.12
_exptl_crystal_size_min 0.06
_refine_diff_density_max 0.455
_refine_diff_density_min -0.470
_refine_diff_density_rms 0.069
_refine_ls_extinction_method none
_refine_ls_goodness_of_fit_ref 1.111
_refine_ls_hydrogen_treatment constr
_refine_ls_matrix_type full
_refine_ls_number_parameters 338
_refine_ls_number_reflns 5905
_refine_ls_number_restraints 48
_refine_ls_restrained_S_all 1.109
_refine_ls_R_factor_all 0.0579
_refine_ls_R_factor_gt 0.0436
_refine_ls_shift/su_max 0.001
_refine_ls_shift/su_mean 0.000
_refine_ls_structure_factor_coef Fsqd
_refine_ls_weighting_details 'w=1/[\s^2^(Fo^2^)+(0.0273P)^2^+2.6584P] where P=(Fo^2^+2Fc^2^)/3'
_refine_ls_weighting_scheme calc
_refine_ls_wR_factor_gt 0.0879
_refine_ls_wR_factor_ref 0.0940
_reflns_Friedel_coverage 0.000
_reflns_number_gt 4951
_reflns_number_total 5905
_reflns_threshold_expression 'I > 2\s(I)'
_cod_data_source_file c8cc09892a2.cif
_cod_data_source_block 5561f
_cod_database_code 7122872
_shelx_shelxl_version_number 2014/7
_shelx_space_group_comment
;
The symmetry employed for this shelxl refinement is uniquely defined
by the following loop, which should always be used as a source of
symmetry information in preference to the above space-group names.
They are only intended as comments.
;
_shelx_estimated_absorpt_t_max 0.962
_shelx_estimated_absorpt_t_min 0.892
_olex2_refinement_description
;
1. Fixed Uiso
 At 1.2 times of:
  All C(H) groups, All C(H,H) groups
 At 1.5 times of:
  All C(H,H,H) groups
2. Shared sites
{S, C2S}
{S1S, C2}
3. Uiso/Uaniso restraints and constraints
Uanis(C1S) \\sim Ueq, Uanis(C3S) \\sim Ueq: with sigma of 0.001 and sigma for
terminal atoms of 0.002
Uanis(S) = Uanis(C2S)
Uanis(S1S) = Uanis(C2)
4. Rigid body (RIGU) restrains
 S, C2S, S1S, C2, C1S, C1, C3S, C3
 with sigma for 1-2 distances of 0.004 and sigma for 1-3 distances of 0.004
5. Others
 Sof(S1S)=Sof(C2S)=Sof(H2SA)=Sof(H2SB)=1-FVAR(1)
 Sof(S)=Sof(C2)=Sof(H2A)=Sof(H2B)=FVAR(1)
 Sof(C1S)=Sof(H1S)=Sof(C3S)=Sof(H3SA)=Sof(H3SB)=Sof(H3SC)=1-FVAR(2)
 Sof(C1)=Sof(H1)=Sof(C3)=Sof(H3A)=Sof(H3B)=Sof(H3C)=FVAR(2)
6.a Ternary CH refined with riding coordinates:
 C1S(H1S), C1(H1)
6.b Secondary CH2 refined with riding coordinates:
 C2S(H2SA,H2SB), C2(H2A,H2B)
6.c Aromatic/amide H refined with riding coordinates:
 C6(H6), C7(H7), C8(H8), C9(H9), C10(H10), C12(H12), C13(H13), C14(H14),
 C15(H15), C16(H16), C18(H18), C19(H19), C20(H20), C21(H21), C22(H22)
6.d Idealised Me refined as rotating group:
 C3S(H3SA,H3SB,H3SC), C3(H3A,H3B,H3C)
;
_olex2_submission_special_instructions 'No special instructions were received'

loop_
_space_group_symop_operation_xyz
'x, y, z'
'-x+1/2, y+1/2, -z+1/2'
'-x, -y, -z'
'x-1/2, -y-1/2, z-1/2'

loop_
_atom_site_label
_atom_site_type_symbol
_atom_site_fract_x
_atom_site_fract_y
_atom_site_fract_z
_atom_site_U_iso_or_equiv
_atom_site_adp_type
_atom_site_occupancy
_atom_site_site_symmetry_order
_atom_site_calc_flag
_atom_site_refinement_flags_posn
_atom_site_refinement_flags_adp
_atom_site_refinement_flags_occupancy
_atom_site_disorder_assembly
_atom_site_disorder_group
Cr Cr 0.50340(3) 0.15155(2) 0.37170(2) 0.01592(9) Uani 1 1 d . . . . .
S S 0.73639(5) 0.27041(4) 0.54582(4) 0.0212(2) Uani 0.885(3) 1 d . U P A 1
S1S S 0.55415(18) 0.38200(14) 0.48294(13) 0.0316(6) Uani 0.115(3) 1 d . U P A 2
P P 0.62333(5) 0.28862(4) 0.41857(4) 0.01330(12) Uani 1 1 d . . . . .
O1 O 0.35249(15) -0.02338(12) 0.32700(14) 0.0346(4) Uani 1 1 d . . . . .
O2 O 0.44170(17) 0.15926(12) 0.55572(13) 0.0339(4) Uani 1 1 d . . . . .
O3 O 0.29678(14) 0.27990(13) 0.30736(14) 0.0341(4) Uani 1 1 d . . . . .
O4 O 0.54514(18) 0.13554(13) 0.18012(13) 0.0375(5) Uani 1 1 d . . . . .
O5 O 0.69992(15) 0.01856(12) 0.45546(14) 0.0340(4) Uani 1 1 d . . . . .
C1S C 0.6609(6) 0.3835(5) 0.5687(4) 0.0194(15) Uani 0.379(7) 1 d . U P A 2
H1S H 0.7096 0.4421 0.5687 0.023 Uiso 0.379(7) 1 calc R . P A 2
C1 C 0.6215(3) 0.3417(3) 0.5820(2) 0.0173(9) Uani 0.621(7) 1 d . U P A 1
H1 H 0.5709 0.2987 0.6094 0.021 Uiso 0.621(7) 1 calc R . P A 1
C2S C 0.73639(5) 0.27041(4) 0.54582(4) 0.0212(2) Uani 0.115(3) 1 d . U P A 2
H2SA H 0.7218 0.2129 0.5805 0.025 Uiso 0.115(3) 1 calc R . P A 2
H2SB H 0.8184 0.2783 0.5456 0.025 Uiso 0.115(3) 1 calc R . P A 2
C3S C 0.6231(6) 0.3727(5) 0.6545(5) 0.0282(18) Uani 0.379(7) 1 d . U P A 2
H3SA H 0.5765 0.4285 0.6634 0.042 Uiso 0.379(7) 1 calc GR . P A 2
H3SB H 0.6899 0.3688 0.7046 0.042 Uiso 0.379(7) 1 calc GR . P A 2
H3SC H 0.5778 0.3136 0.6526 0.042 Uiso 0.379(7) 1 calc GR . P A 2
C3 C 0.6708(4) 0.4220(3) 0.6467(3) 0.0234(11) Uani 0.621(7) 1 d . U P A 1
H3A H 0.7197 0.3941 0.7009 0.035 Uiso 0.621(7) 1 calc GR . P A 1
H3B H 0.6086 0.4582 0.6639 0.035 Uiso 0.621(7) 1 calc GR . P A 1
H3C H 0.7160 0.4654 0.6171 0.035 Uiso 0.621(7) 1 calc GR . P A 1
C4 C 0.70600(17) 0.36119(14) 0.34282(14) 0.0135(4) Uani 1 1 d . . . . .
C5 C 0.73984(18) 0.45975(14) 0.38806(15) 0.0154(4) Uani 1 1 d . . . . .
C6 C 0.67927(19) 0.54407(14) 0.35961(15) 0.0173(4) Uani 1 1 d . . . . .
H6 H 0.6174 0.5421 0.3086 0.021 Uiso 1 1 calc R . . . .
C7 C 0.7079(2) 0.63118(15) 0.40465(17) 0.0219(5) Uani 1 1 d . . . . .
H7 H 0.6659 0.6880 0.3841 0.026 Uiso 1 1 calc R . . . .
C8 C 0.7977(2) 0.63527(16) 0.47941(17) 0.0249(5) Uani 1 1 d . . . . .
H8 H 0.8162 0.6943 0.5112 0.030 Uiso 1 1 calc R . . . .
C2 C 0.55415(18) 0.38200(14) 0.48294(13) 0.0316(6) Uani 0.885(3) 1 d . U P A 1
H2A H 0.5748 0.4493 0.4711 0.038 Uiso 0.885(3) 1 calc R . P A 1
H2B H 0.4702 0.3749 0.4729 0.038 Uiso 0.885(3) 1 calc R . P A 1
C9 C 0.8600(2) 0.55270(17) 0.50723(16) 0.0247(5) Uani 1 1 d . . . . .
H9 H 0.9222 0.5553 0.5580 0.030 Uiso 1 1 calc R . . . .
C10 C 0.83257(19) 0.46610(16) 0.46182(16) 0.0200(5) Uani 1 1 d . . . . .
H10 H 0.8773 0.4103 0.4810 0.024 Uiso 1 1 calc R . . . .
C11 C 0.81432(17) 0.30592(14) 0.33443(14) 0.0139(4) Uani 1 1 d . . . . .
C12 C 0.90211(19) 0.35497(15) 0.30497(15) 0.0191(4) Uani 1 1 d . . . . .
H12 H 0.8936 0.4217 0.2907 0.023 Uiso 1 1 calc R . . . .
C13 C 1.00120(19) 0.30750(17) 0.29636(17) 0.0231(5) Uani 1 1 d . . . . .
H13 H 1.0592 0.3416 0.2754 0.028 Uiso 1 1 calc R . . . .
C14 C 1.01573(19) 0.21037(17) 0.31821(16) 0.0234(5) Uani 1 1 d . . . . .
H14 H 1.0844 0.1783 0.3140 0.028 Uiso 1 1 calc R . . . .
C15 C 0.92978(19) 0.16085(15) 0.34606(15) 0.0201(5) Uani 1 1 d . . . . .
H15 H 0.9389 0.0942 0.3606 0.024 Uiso 1 1 calc R . . . .
C16 C 0.82974(18) 0.20804(15) 0.35302(14) 0.0168(4) Uani 1 1 d . . . . .
H16 H 0.7705 0.1725 0.3709 0.020 Uiso 1 1 calc R . . . .
C17 C 0.62342(18) 0.37224(13) 0.25050(14) 0.0136(4) Uani 1 1 d . . . . .
C18 C 0.65825(19) 0.36246(14) 0.16889(15) 0.0175(4) Uani 1 1 d . . . . .
H18 H 0.7352 0.3459 0.1693 0.021 Uiso 1 1 calc R . . . .
C19 C 0.5816(2) 0.37673(15) 0.08659(15) 0.0198(5) Uani 1 1 d . . . . .
H19 H 0.6070 0.3703 0.0316 0.024 Uiso 1 1 calc R . . . .
C20 C 0.4691(2) 0.40013(15) 0.08444(15) 0.0205(5) Uani 1 1 d . . . . .
H20 H 0.4171 0.4096 0.0282 0.025 Uiso 1 1 calc R . . . .
C21 C 0.43265(19) 0.40965(15) 0.16489(16) 0.0195(5) Uani 1 1 d . . . . .
H21 H 0.3553 0.4253 0.1641 0.023 Uiso 1 1 calc R . . . .
C22 C 0.50934(18) 0.39620(14) 0.24662(15) 0.0159(4) Uani 1 1 d . . . . .
H22 H 0.4836 0.4035 0.3014 0.019 Uiso 1 1 calc R . . . .
C23 C 0.4095(2) 0.04299(16) 0.34401(17) 0.0238(5) Uani 1 1 d . . . . .
C24 C 0.4669(2) 0.15677(15) 0.48724(17) 0.0221(5) Uani 1 1 d . . . . .
C25 C 0.37608(19) 0.23348(16) 0.32970(16) 0.0211(5) Uani 1 1 d . . . . .
C26 C 0.5335(2) 0.14467(16) 0.25179(17) 0.0225(5) Uani 1 1 d . . . . .
C27 C 0.6275(2) 0.06842(15) 0.42222(17) 0.0221(5) Uani 1 1 d . . . . .

loop_
_atom_site_aniso_label
_atom_site_aniso_U_11
_atom_site_aniso_U_22
_atom_site_aniso_U_33
_atom_site_aniso_U_23
_atom_site_aniso_U_13
_atom_site_aniso_U_12
Cr 0.01566(18) 0.01283(16) 0.01998(19) -0.00088(13) 0.00537(14) -0.00111(13)
S 0.0218(4) 0.0237(3) 0.0160(3) -0.0022(2) -0.0006(2) 0.0083(2)
S1S 0.0437(13) 0.0292(10) 0.0233(10) -0.0084(8) 0.0102(8) -0.0055(8)
P 0.0137(3) 0.0116(2) 0.0140(3) -0.00093(19) 0.0016(2) 0.00196(19)
O1 0.0281(10) 0.0235(9) 0.0534(13) -0.0074(8) 0.0112(9) -0.0106(8)
O2 0.0527(12) 0.0251(9) 0.0295(10) 0.0006(7) 0.0214(9) -0.0025(8)
O3 0.0166(9) 0.0362(10) 0.0491(12) 0.0100(9) 0.0061(8) 0.0042(8)
O4 0.0513(13) 0.0360(10) 0.0302(11) -0.0121(8) 0.0198(9) -0.0137(9)
O5 0.0242(10) 0.0212(8) 0.0561(13) 0.0090(8) 0.0074(9) 0.0044(7)
C1S 0.0197(17) 0.0192(17) 0.0194(17) -0.0006(9) 0.0043(10) -0.0003(10)
C1 0.0202(19) 0.0168(18) 0.0160(18) -0.0027(13) 0.0064(14) -0.0024(15)
C2S 0.0218(4) 0.0237(3) 0.0160(3) -0.0022(2) -0.0006(2) 0.0083(2)
C3S 0.028(2) 0.030(2) 0.027(2) 0.0003(16) 0.0067(16) 0.0001(17)
C3 0.029(2) 0.024(2) 0.0161(19) -0.0032(14) 0.0025(15) -0.0018(17)
C4 0.0117(10) 0.0103(9) 0.0173(10) -0.0014(8) 0.0006(8) -0.0013(7)
C5 0.0147(10) 0.0131(9) 0.0181(11) -0.0037(8) 0.0033(8) -0.0027(8)
C6 0.0175(11) 0.0140(9) 0.0199(11) -0.0008(8) 0.0029(9) -0.0022(8)
C7 0.0246(12) 0.0129(10) 0.0295(13) -0.0020(9) 0.0088(10) -0.0012(9)
C8 0.0300(13) 0.0185(11) 0.0277(13) -0.0109(9) 0.0098(10) -0.0098(9)
C2 0.0437(13) 0.0292(10) 0.0233(10) -0.0084(8) 0.0102(8) -0.0055(8)
C9 0.0219(12) 0.0267(12) 0.0230(12) -0.0076(10) -0.0007(10) -0.0075(9)
C10 0.0179(11) 0.0185(10) 0.0218(12) -0.0042(9) -0.0003(9) -0.0006(8)
C11 0.0135(10) 0.0136(9) 0.0130(10) -0.0026(7) -0.0013(8) -0.0005(8)
C12 0.0184(11) 0.0155(10) 0.0226(11) -0.0019(8) 0.0026(9) -0.0012(8)
C13 0.0173(11) 0.0241(11) 0.0286(13) -0.0047(10) 0.0061(10) -0.0043(9)
C14 0.0140(11) 0.0269(12) 0.0276(13) -0.0059(10) 0.0006(9) 0.0062(9)
C15 0.0225(12) 0.0153(10) 0.0206(11) 0.0006(8) 0.0002(9) 0.0048(8)
C16 0.0172(11) 0.0164(10) 0.0168(11) 0.0000(8) 0.0035(8) 0.0009(8)
C17 0.0145(10) 0.0071(8) 0.0175(10) -0.0017(7) -0.0006(8) -0.0009(7)
C18 0.0160(11) 0.0143(10) 0.0212(11) -0.0019(8) 0.0021(9) -0.0001(8)
C19 0.0256(12) 0.0175(10) 0.0155(11) -0.0013(8) 0.0027(9) -0.0004(9)
C20 0.0215(12) 0.0179(10) 0.0178(11) 0.0001(8) -0.0053(9) -0.0022(9)
C21 0.0138(11) 0.0148(10) 0.0272(12) 0.0010(9) -0.0014(9) -0.0004(8)
C22 0.0157(11) 0.0124(9) 0.0189(11) -0.0008(8) 0.0020(8) -0.0012(8)
C23 0.0211(12) 0.0224(11) 0.0300(13) -0.0018(10) 0.0105(10) -0.0013(9)
C24 0.0248(12) 0.0141(10) 0.0279(13) 0.0023(9) 0.0070(10) -0.0001(9)
C25 0.0166(11) 0.0226(11) 0.0257(12) -0.0002(9) 0.0078(9) -0.0061(9)
C26 0.0221(12) 0.0182(11) 0.0286(13) -0.0042(9) 0.0085(10) -0.0059(9)
C27 0.0200(12) 0.0143(10) 0.0330(13) -0.0004(9) 0.0078(10) -0.0044(9)

loop_
_atom_type_symbol
_atom_type_description
_atom_type_scat_dispersion_real
_atom_type_scat_dispersion_imag
_atom_type_scat_source
C C 0.0033 0.0016 'International Tables Vol C Tables 4.2.6.8 and 6.1.1.4'
H H 0.0000 0.0000 'International Tables Vol C Tables 4.2.6.8 and 6.1.1.4'
O O 0.0106 0.0060 'International Tables Vol C Tables 4.2.6.8 and 6.1.1.4'
P P 0.1023 0.0942 'International Tables Vol C Tables 4.2.6.8 and 6.1.1.4'
S S 0.1246 0.1234 'International Tables Vol C Tables 4.2.6.8 and 6.1.1.4'
Cr Cr 0.3209 0.6236 'International Tables Vol C Tables 4.2.6.8 and 6.1.1.4'

loop_
_geom_angle_atom_site_label_1
_geom_angle_atom_site_label_2
_geom_angle_atom_site_label_3
_geom_angle
C23 Cr P 175.79(8)
C23 Cr C24 89.47(10)
C23 Cr C25 90.15(10)
C23 Cr C26 88.53(10)
C23 Cr C27 89.18(10)
C24 Cr P 86.49(7)
C24 Cr C25 87.62(10)
C24 Cr C26 177.42(10)
C24 Cr C27 88.12(10)
C25 Cr P 90.84(7)
C25 Cr C26 90.77(10)
C25 Cr C27 175.69(10)
C26 Cr P 95.55(7)
C27 Cr P 89.53(7)
C27 Cr C26 93.48(10)
C1 S P 80.50(11)
C1S S1S P 93.6(2)
S P Cr 113.69(3)
S1S P Cr 112.85(7)
S1S P C2S 83.15(7)
S1S P C4 106.37(9)
C2S P Cr 113.69(3)
C4 P Cr 125.70(6)
C4 P S 106.78(7)
C4 P C2S 106.78(7)
C2 P Cr 112.85(7)
C2 P S 83.15(7)
C2 P C4 106.37(9)
S1S C1S H1S 111.9
S1S C1S C2S 99.9(3)
C2S C1S H1S 111.9
C3S C1S S1S 111.5(5)
C3S C1S H1S 111.9
C3S C1S C2S 109.2(5)
S C1 H1 110.9
C3 C1 S 111.5(3)
C3 C1 H1 110.9
C3 C1 C2 112.8(3)
C2 C1 S 99.28(19)
C2 C1 H1 110.9
P C2S H2SA 115.2
P C2S H2SB 115.2
C1S C2S P 80.10(19)
C1S C2S H2SA 115.2
C1S C2S H2SB 115.2
H2SA C2S H2SB 112.3
C1S C3S H3SA 109.5
C1S C3S H3SB 109.5
C1S C3S H3SC 109.5
H3SA C3S H3SB 109.5
H3SA C3S H3SC 109.5
H3SB C3S H3SC 109.5
C1 C3 H3A 109.5
C1 C3 H3B 109.5
C1 C3 H3C 109.5
H3A C3 H3B 109.5
H3A C3 H3C 109.5
H3B C3 H3C 109.5
C5 C4 P 108.32(14)
C11 C4 P 109.72(13)
C11 C4 C5 109.31(16)
C11 C4 C17 111.49(17)
C17 C4 P 106.03(13)
C17 C4 C5 111.87(16)
C6 C5 C4 122.28(18)
C6 C5 C10 117.81(19)
C10 C5 C4 119.90(18)
C5 C6 H6 119.4
C7 C6 C5 121.1(2)
C7 C6 H6 119.4
C6 C7 H7 119.9
C8 C7 C6 120.2(2)
C8 C7 H7 119.9
C7 C8 H8 120.3
C9 C8 C7 119.3(2)
C9 C8 H8 120.3
P C2 H2A 113.1
P C2 H2B 113.1
C1 C2 P 93.04(15)
C1 C2 H2A 113.1
C1 C2 H2B 113.1
H2A C2 H2B 110.5
C8 C9 H9 119.7
C8 C9 C10 120.6(2)
C10 C9 H9 119.7
C5 C10 H10 119.6
C9 C10 C5 120.9(2)
C9 C10 H10 119.6
C12 C11 C4 119.35(18)
C16 C11 C4 123.22(19)
C16 C11 C12 117.41(19)
C11 C12 H12 119.5
C13 C12 C11 121.1(2)
C13 C12 H12 119.5
C12 C13 H13 119.9
C14 C13 C12 120.2(2)
C14 C13 H13 119.9
C13 C14 H14 120.3
C15 C14 C13 119.4(2)
C15 C14 H14 120.3
C14 C15 H15 119.9
C14 C15 C16 120.3(2)
C16 C15 H15 119.9
C11 C16 C15 121.6(2)
C11 C16 H16 119.2
C15 C16 H16 119.2
C18 C17 C4 122.62(18)
C18 C17 C22 117.56(19)
C22 C17 C4 119.78(19)
C17 C18 H18 119.6
C17 C18 C19 120.9(2)
C19 C18 H18 119.6
C18 C19 H19 119.7
C20 C19 C18 120.5(2)
C20 C19 H19 119.7
C19 C20 H20 120.3
C19 C20 C21 119.4(2)
C21 C20 H20 120.3
C20 C21 H21 120.1
C20 C21 C22 119.8(2)
C22 C21 H21 120.1
C17 C22 H22 119.1
C21 C22 C17 121.7(2)
C21 C22 H22 119.1
O1 C23 Cr 179.7(2)
O2 C24 Cr 178.0(2)
O3 C25 Cr 176.4(2)
O4 C26 Cr 174.9(2)
O5 C27 Cr 177.3(2)

loop_
_geom_bond_atom_site_label_1
_geom_bond_atom_site_label_2
_geom_bond_distance
Cr P 2.3959(6)
Cr C23 1.872(2)
Cr C24 1.892(2)
Cr C25 1.900(2)
Cr C26 1.927(2)
Cr C27 1.908(2)
S P 2.1202(8)
S C1 1.870(4)
S1S P 1.912(2)
S1S C1S 1.617(6)
P C2S 2.1202(8)
P C4 1.948(2)
P C2 1.912(2)
O1 C23 1.141(3)
O2 C24 1.141(3)
O3 C25 1.138(3)
O4 C26 1.130(3)
O5 C27 1.139(3)
C1S H1S 1.0000
C1S C2S 1.878(6)
C1S C3S 1.472(10)
C1 H1 1.0000
C1 C3 1.516(5)
C1 C2 1.642(4)
C2S H2SA 0.9900
C2S H2SB 0.9900
C3S H3SA 0.9800
C3S H3SB 0.9800
C3S H3SC 0.9800
C3 H3A 0.9800
C3 H3B 0.9800
C3 H3C 0.9800
C4 C5 1.542(3)
C4 C11 1.536(3)
C4 C17 1.538(3)
C5 C6 1.394(3)
C5 C10 1.400(3)
C6 H6 0.9500
C6 C7 1.392(3)
C7 H7 0.9500
C7 C8 1.386(3)
C8 H8 0.9500
C8 C9 1.382(3)
C2 H2A 0.9900
C2 H2B 0.9900
C9 H9 0.9500
C9 C10 1.387(3)
C10 H10 0.9500
C11 C12 1.403(3)
C11 C16 1.389(3)
C12 H12 0.9500
C12 C13 1.388(3)
C13 H13 0.9500
C13 C14 1.387(3)
C14 H14 0.9500
C14 C15 1.377(3)
C15 H15 0.9500
C15 C16 1.390(3)
C16 H16 0.9500
C17 C18 1.392(3)
C17 C22 1.397(3)
C18 H18 0.9500
C18 C19 1.395(3)
C19 H19 0.9500
C19 C20 1.382(3)
C20 H20 0.9500
C20 C21 1.385(3)
C21 H21 0.9500
C21 C22 1.387(3)
C22 H22 0.9500
